data_1528277
loop_
_publ_author_name
'von Schnering, H.G.'
'Hoenle, W.'

_publ_section_title
;
 Darstellung, Struktur und Eigenschaften der Alkalimetallmonophosphide Na
 P und K P
;
_journal_name_full 'Zeitschrift fuer Anorganische und Allgemeine Chemie'
_journal_page_first 194
_journal_page_last 206
_journal_volume 456
_journal_year 1979
_chemical_formula_sum 'Na P'
_space_group_IT_number 19
_symmetry_space_group_name_Hall 'P 2ac 2ab'
_symmetry_space_group_name_H-M 'P 21 21 21'
_cell_angle_alpha 90
_cell_angle_beta 90
_cell_angle_gamma 90
_cell_formula_units_Z 8
_cell_length_a 6.038
_cell_length_b 5.643
_cell_length_c 10.142
_cell_volume 345.563
_citation_journal_id_ASTM ZAACAB
_cod_data_source_file vonSchnering_ZAACAB_1979_834.cif
_cod_data_source_block Na1P1
_cod_original_cell_volume 345.5627
_cod_original_formula_sum 'Na1 P1'
_cod_database_code 1528277

loop_
_symmetry_equiv_pos_as_xyz
x,y,z
-x+1/2,-y,z+1/2
x+1/2,-y+1/2,-z
-x,y+1/2,-z+1/2

loop_
_atom_site_label
_atom_site_type_symbol
_atom_site_fract_x
_atom_site_fract_y
_atom_site_fract_z
_atom_site_occupancy
_atom_site_U_iso_or_equiv
P2 P-1 0.4287 0.402 0.1341 1 0.0
P1 P-1 0.3086 0.1404 0.2838 1 0.0
Na1 Na+1 0.4174 0.9089 0.0318 1 0.0
Na2 Na+1 0.1338 0.6367 0.3313 1 0.0
